data_4132516
loop_
_publ_author_name
'Somerville, Rosie J.'
'Hale, Lillian V. A.'
'G\'omez-Bengoa, Enrique'
'Bur\'es, Jordi'
'Martin, Ruben'

_publ_section_title
;
 Intermediacy of Ni-Ni Species in sp<sup>2</sup> C-O Bond Cleavage of Aryl
 Esters: Relevance in Catalytic C-Si Bond Formation.
;
_journal_issue 28
_journal_name_full 'Journal of the American Chemical Society'
_journal_page_first 8771
_journal_page_last 8780
_journal_paper_doi 10.1021/jacs.8b04479
_journal_volume 140
_journal_year 2018
_chemical_formula_sum 'C41 H64 Ni O2 P2'
_chemical_formula_weight 709.57
_space_group_IT_number 14
_space_group_name_Hall '-P 2ybc'
_space_group_name_H-M_alt 'P 1 21/c 1'
_symmetry_cell_setting monoclinic
_symmetry_space_group_name_H-M 'P 1 21/c 1'
_atom_sites_solution_hydrogens geom
_audit_creation_method SHELXL-2014/7
_cell_angle_alpha 90
_cell_angle_beta 99.355(9)
_cell_angle_gamma 90
_cell_formula_units_Z 4
_cell_length_a 10.289(2)
_cell_length_b 37.957(6)
_cell_length_c 9.791(2)
_cell_measurement_reflns_used 7997
_cell_measurement_temperature 100(2)
_cell_measurement_theta_max 31.41
_cell_measurement_theta_min 2.27
_cell_volume 3772.9(12)
_computing_cell_refinement 'Bruker APEX2 v2014.9-0'
_computing_data_collection 'Bruker APEX2 v2014.9-0'
_computing_data_reduction 'Bruker SAINT V7.60A'
_computing_molecular_graphics 'SHELXL-2014 (Sheldrick, 2014)'
_computing_publication_material 'SHELXL-2014 (Sheldrick, 2014)'
_computing_structure_refinement 'SHELXL-2014 (Sheldrick, 2014)'
_computing_structure_solution Sir2011
_diffrn_ambient_temperature 100(2)
_diffrn_detector_area_resol_mean 512
_diffrn_detector_type '4K CCD area detector APEX II'
_diffrn_measured_fraction_theta_full 0.992
_diffrn_measured_fraction_theta_max 0.964
_diffrn_measurement_device_type 'APEX DUO Kappa 4-axis goniometer'
_diffrn_measurement_method
;
 Fullsphere data collection, phi and omega scans
;
_diffrn_measurement_specimen_support 'magnetic support with MicroMount'
_diffrn_radiation_monochromator 'Quazar MX Multilayer Optics'
_diffrn_radiation_type MoK\a
_diffrn_radiation_wavelength 0.71073
_diffrn_reflns_av_R_equivalents 0.0393
_diffrn_reflns_av_unetI/netI 0.0574
_diffrn_reflns_Laue_measured_fraction_full 0.992
_diffrn_reflns_Laue_measured_fraction_max 0.964
_diffrn_reflns_limit_h_max 7
_diffrn_reflns_limit_h_min -15
_diffrn_reflns_limit_k_max 55
_diffrn_reflns_limit_k_min -40
_diffrn_reflns_limit_l_max 14
_diffrn_reflns_limit_l_min -12
_diffrn_reflns_number 31091
_diffrn_reflns_point_group_measured_fraction_full 0.992
_diffrn_reflns_point_group_measured_fraction_max 0.964
_diffrn_reflns_theta_full 25.242
_diffrn_reflns_theta_max 31.687
_diffrn_reflns_theta_min 2.077
_diffrn_source 'Microfocus source E025 IuS'
_diffrn_source_current 0.6
_diffrn_source_power 50
_diffrn_source_size '0.2 mm x 0.2 mm fine focus'
_diffrn_source_type 'Bruker APEX DUO'
_exptl_absorpt_coefficient_mu 0.633
_exptl_absorpt_correction_T_max 0.969
_exptl_absorpt_correction_T_min 0.745
_exptl_absorpt_correction_type multi-scan
_exptl_absorpt_process_details
; 
 SADABS Version 2008/1 Bruker-Nonius
 Blessing, Acta Cryst. (1995) A51 33-38
;
_exptl_crystal_colour yellow
_exptl_crystal_density_diffrn 1.249
_exptl_crystal_description PLATE
_exptl_crystal_F_000 1536
_exptl_crystal_size_max 0.20
_exptl_crystal_size_mid 0.10
_exptl_crystal_size_min 0.05
_refine_diff_density_max 0.487
_refine_diff_density_min -0.384
_refine_diff_density_rms 0.075
_refine_ls_extinction_method none
_refine_ls_goodness_of_fit_ref 0.983
_refine_ls_hydrogen_treatment constr
_refine_ls_matrix_type full
_refine_ls_number_parameters 418
_refine_ls_number_reflns 12316
_refine_ls_number_restraints 0
_refine_ls_restrained_S_all 0.983
_refine_ls_R_factor_all 0.0670
_refine_ls_R_factor_gt 0.0431
_refine_ls_shift/su_max 0.003
_refine_ls_shift/su_mean 0.000
_refine_ls_structure_factor_coef Fsqd
_refine_ls_weighting_details 'w=1/[\s^2^(Fo^2^)+(0.0314P)^2^+2.6810P] where P=(Fo^2^+2Fc^2^)/3'
_refine_ls_weighting_scheme calc
_refine_ls_wR_factor_gt 0.0850
_refine_ls_wR_factor_ref 0.0948
_reflns_Friedel_coverage 0.000
_reflns_number_gt 9291
_reflns_number_total 12316
_reflns_threshold_expression 'I > 2\s(I)'
_cod_data_source_file ja8b04479_si_003.cif
_cod_data_source_block mo_RJS731
_cod_depositor_comments
;
The following automatic conversions were performed:

data item '_exptl_absorpt_correction_type' value 'Multi-scan' was
changed to 'multi-scan' in accordance with the
/home/saulius/struct/COD-crude-data/automatic-downloads/DataCite-retrospective/ACS/depositions/lib/dictionaries/cif_core.dic
dictionary named 'cif_core.dic' version 2.4.2 last updated on
2011-04-26.

data item '_symmetry_cell_setting' value 'Monoclinic' was changed to
'monoclinic' in accordance with the
/home/saulius/struct/COD-crude-data/automatic-downloads/DataCite-retrospective/ACS/depositions/lib/dictionaries/cif_core.dic
dictionary named 'cif_core.dic' version 2.4.2 last updated on
2011-04-26.

Automatic conversion script
Id: cif_fix_values 6909 2019-04-08 15:41:33Z antanas 
;
_cod_original_cell_volume 3772.9(13)
_cod_original_sg_symbol_H-M P2(1)/c
_cod_database_code 4132516
_shelx_shelxl_version_number 2014/7
_shelx_space_group_comment
;
The symmetry employed for this shelxl refinement is uniquely defined
by the following loop, which should always be used as a source of
symmetry information in preference to the above space-group names.
They are only intended as comments.
;
_shelx_estimated_absorpt_t_min 0.884
_shelx_estimated_absorpt_t_max 0.969

loop_
_space_group_symop_operation_xyz
'x, y, z'
'-x, y+1/2, -z+1/2'
'-x, -y, -z'
'x, -y-1/2, z-1/2'

loop_
_atom_site_label
_atom_site_type_symbol
_atom_site_fract_x
_atom_site_fract_y
_atom_site_fract_z
_atom_site_U_iso_or_equiv
_atom_site_adp_type
_atom_site_occupancy
_atom_site_site_symmetry_order
_atom_site_calc_flag
_atom_site_refinement_flags_posn
_atom_site_refinement_flags_adp
Ni1 Ni 0.69813(2) 0.62997(2) 0.45544(2) 0.01192(5) Uani 1 1 d . .
P1 P 0.64136(4) 0.59985(2) 0.62026(4) 0.01300(8) Uani 1 1 d . .
P2 P 0.71035(4) 0.67738(2) 0.58934(4) 0.01141(8) Uani 1 1 d . .
O1 O 0.76357(11) 0.65453(3) 0.30651(12) 0.0152(2) Uani 1 1 d . .
O2 O 0.94652(11) 0.62751(3) 0.40728(13) 0.0200(3) Uani 1 1 d . .
C1 C 0.66461(16) 0.59004(4) 0.33084(17) 0.0155(3) Uani 1 1 d . .
C2 C 0.74811(17) 0.56152(5) 0.33069(19) 0.0194(3) Uani 1 1 d . .
H2 H 0.8233 0.5600 0.4010 0.023 Uiso 1 1 calc R U
C3 C 0.72619(18) 0.53466(5) 0.2305(2) 0.0222(4) Uani 1 1 d . .
H3 H 0.7862 0.5155 0.2345 0.027 Uiso 1 1 calc R U
C4 C 0.61937(19) 0.53585(5) 0.1277(2) 0.0233(4) Uani 1 1 d . .
H4 H 0.6032 0.5171 0.0628 0.028 Uiso 1 1 calc R U
C5 C 0.53299(17) 0.56501(5) 0.11809(19) 0.0193(3) Uani 1 1 d . .
C6 C 0.42467(19) 0.56806(5) 0.0090(2) 0.0258(4) Uani 1 1 d . .
H6 H 0.4072 0.5496 -0.0568 0.031 Uiso 1 1 calc R U
C7 C 0.34481(19) 0.59705(6) -0.0034(2) 0.0300(4) Uani 1 1 d . .
H7 H 0.2725 0.5985 -0.0770 0.036 Uiso 1 1 calc R U
C8 C 0.36988(19) 0.62458(6) 0.0927(2) 0.0281(4) Uani 1 1 d . .
H8 H 0.3159 0.6450 0.0828 0.034 Uiso 1 1 calc R U
C9 C 0.47227(17) 0.62201(5) 0.20088(19) 0.0211(4) Uani 1 1 d . .
H9 H 0.4869 0.6407 0.2662 0.025 Uiso 1 1 calc R U
C10 C 0.55657(16) 0.59247(5) 0.21824(18) 0.0166(3) Uani 1 1 d . .
C11 C 0.74796(15) 0.56154(4) 0.67175(18) 0.0154(3) Uani 1 1 d . .
H11 H 0.7298 0.5440 0.5947 0.019 Uiso 1 1 calc R U
C12 C 0.71933(16) 0.54300(5) 0.80286(19) 0.0190(3) Uani 1 1 d . .
H12A H 0.7335 0.5597 0.8815 0.023 Uiso 1 1 calc R U
H12B H 0.6260 0.5354 0.7890 0.023 Uiso 1 1 calc R U
C13 C 0.80844(17) 0.51089(5) 0.8372(2) 0.0232(4) Uani 1 1 d . .
H13A H 0.7939 0.5009 0.9268 0.028 Uiso 1 1 calc R U
H13B H 0.7845 0.4927 0.7651 0.028 Uiso 1 1 calc R U
C14 C 0.95380(18) 0.52023(6) 0.8457(2) 0.0277(4) Uani 1 1 d . .
H14A H 0.9809 0.5359 0.9259 0.033 Uiso 1 1 calc R U
H14B H 1.0073 0.4985 0.8604 0.033 Uiso 1 1 calc R U
C15 C 0.98034(17) 0.53845(5) 0.7143(2) 0.0239(4) Uani 1 1 d . .
H15A H 0.9609 0.5220 0.6351 0.029 Uiso 1 1 calc R U
H15B H 1.0745 0.5451 0.7248 0.029 Uiso 1 1 calc R U
C16 C 0.89500(15) 0.57128(5) 0.68602(18) 0.0176(3) Uani 1 1 d . .
H16A H 0.9121 0.5827 0.5997 0.021 Uiso 1 1 calc R U
H16B H 0.9180 0.5883 0.7629 0.021 Uiso 1 1 calc R U
C17 C 0.47175(15) 0.58290(4) 0.60909(18) 0.0152(3) Uani 1 1 d . .
H17 H 0.4608 0.5757 0.7048 0.018 Uiso 1 1 calc R U
C18 C 0.44308(16) 0.55035(5) 0.5175(2) 0.0196(3) Uani 1 1 d . .
H18A H 0.4544 0.5561 0.4215 0.023 Uiso 1 1 calc R U
H18B H 0.5059 0.5314 0.5518 0.023 Uiso 1 1 calc R U
C19 C 0.30211(17) 0.53772(5) 0.5190(2) 0.0226(4) Uani 1 1 d . .
H19A H 0.2838 0.5169 0.4581 0.027 Uiso 1 1 calc R U
H19B H 0.2927 0.5306 0.6141 0.027 Uiso 1 1 calc R U
C20 C 0.20264(16) 0.56661(5) 0.4696(2) 0.0226(4) Uani 1 1 d . .
H20A H 0.2084 0.5728 0.3726 0.027 Uiso 1 1 calc R U
H20B H 0.1124 0.5579 0.4726 0.027 Uiso 1 1 calc R U
C21 C 0.22939(15) 0.59910(5) 0.5605(2) 0.0204(4) Uani 1 1 d . .
H21A H 0.2152 0.5934 0.6556 0.025 Uiso 1 1 calc R U
H21B H 0.1669 0.6180 0.5243 0.025 Uiso 1 1 calc R U
C22 C 0.37051(15) 0.61216(5) 0.5644(2) 0.0185(3) Uani 1 1 d . .
H22A H 0.3874 0.6321 0.6299 0.022 Uiso 1 1 calc R U
H22B H 0.3811 0.6208 0.4714 0.022 Uiso 1 1 calc R U
C23 C 0.66079(15) 0.62687(4) 0.77898(17) 0.0153(3) Uani 1 1 d . .
H23A H 0.5950 0.6194 0.8365 0.018 Uiso 1 1 calc R U
H23B H 0.7495 0.6228 0.8331 0.018 Uiso 1 1 calc R U
C24 C 0.64325(15) 0.66615(4) 0.74697(17) 0.0143(3) Uani 1 1 d . .
H24A H 0.6892 0.6801 0.8259 0.017 Uiso 1 1 calc R U
H24B H 0.5485 0.6722 0.7340 0.017 Uiso 1 1 calc R U
C25 C 0.87480(14) 0.69599(4) 0.65554(17) 0.0131(3) Uani 1 1 d . .
H25 H 0.8650 0.7128 0.7318 0.016 Uiso 1 1 calc R U
C26 C 0.96865(15) 0.66657(4) 0.71657(18) 0.0153(3) Uani 1 1 d . .
H26A H 0.9326 0.6549 0.7928 0.018 Uiso 1 1 calc R U
H26B H 0.9749 0.6487 0.6443 0.018 Uiso 1 1 calc R U
C27 C 1.10614(15) 0.68080(5) 0.77168(19) 0.0191(3) Uani 1 1 d . .
H27A H 1.1013 0.6969 0.8501 0.023 Uiso 1 1 calc R U
H27B H 1.1650 0.6610 0.8063 0.023 Uiso 1 1 calc R U
C28 C 1.16328(15) 0.70040(5) 0.65935(19) 0.0194(3) Uani 1 1 d . .
H28A H 1.1756 0.6838 0.5845 0.023 Uiso 1 1 calc R U
H28B H 1.2504 0.7103 0.6987 0.023 Uiso 1 1 calc R U
C29 C 1.07129(15) 0.73008(5) 0.6003(2) 0.0189(3) Uani 1 1 d . .
H29A H 1.1078 0.7419 0.5248 0.023 Uiso 1 1 calc R U
H29B H 1.0657 0.7477 0.6736 0.023 Uiso 1 1 calc R U
C30 C 0.93328(15) 0.71632(5) 0.54435(18) 0.0160(3) Uani 1 1 d . .
H30A H 0.9375 0.7006 0.4644 0.019 Uiso 1 1 calc R U
H30B H 0.8751 0.7364 0.5115 0.019 Uiso 1 1 calc R U
C31 C 0.61185(14) 0.71600(4) 0.52021(17) 0.0130(3) Uani 1 1 d . .
H31 H 0.6496 0.7248 0.4387 0.016 Uiso 1 1 calc R U
C32 C 0.61769(15) 0.74649(4) 0.62348(17) 0.0148(3) Uani 1 1 d . .
H32A H 0.5838 0.7383 0.7071 0.018 Uiso 1 1 calc R U
H32B H 0.7106 0.7537 0.6520 0.018 Uiso 1 1 calc R U
C33 C 0.53720(16) 0.77822(5) 0.56245(19) 0.0185(3) Uani 1 1 d . .
H33A H 0.5399 0.7967 0.6342 0.022 Uiso 1 1 calc R U
H33B H 0.5770 0.7880 0.4851 0.022 Uiso 1 1 calc R U
C34 C 0.39419(15) 0.76822(5) 0.50969(18) 0.0171(3) Uani 1 1 d . .
H34A H 0.3506 0.7615 0.5889 0.020 Uiso 1 1 calc R U
H34B H 0.3469 0.7888 0.4635 0.020 Uiso 1 1 calc R U
C35 C 0.38651(15) 0.73775(5) 0.40834(18) 0.0175(3) Uani 1 1 d . .
H35A H 0.4186 0.7457 0.3235 0.021 Uiso 1 1 calc R U
H35B H 0.2933 0.7305 0.3819 0.021 Uiso 1 1 calc R U
C36 C 0.46752(15) 0.70593(5) 0.46788(18) 0.0161(3) Uani 1 1 d . .
H36A H 0.4644 0.6876 0.3955 0.019 Uiso 1 1 calc R U
H36B H 0.4284 0.6959 0.5453 0.019 Uiso 1 1 calc R U
C37 C 0.88419(15) 0.64451(4) 0.31124(17) 0.0140(3) Uani 1 1 d . .
C38 C 0.95082(16) 0.65372(5) 0.18638(18) 0.0170(3) Uani 1 1 d . .
C39 C 1.08901(18) 0.66842(6) 0.2381(2) 0.0272(4) Uani 1 1 d . .
H39A H 1.1311 0.6748 0.1586 0.041 Uiso 1 1 calc R U
H39B H 1.1421 0.6505 0.2936 0.041 Uiso 1 1 calc R U
H39C H 1.0821 0.6894 0.2949 0.041 Uiso 1 1 calc R U
C40 C 0.9621(2) 0.61916(5) 0.1086(2) 0.0297(4) Uani 1 1 d . .
H40A H 1.0048 0.6236 0.0279 0.045 Uiso 1 1 calc R U
H40B H 0.8739 0.6094 0.0781 0.045 Uiso 1 1 calc R U
H40C H 1.0147 0.6023 0.1702 0.045 Uiso 1 1 calc R U
C41 C 0.87100(19) 0.68048(5) 0.0936(2) 0.0262(4) Uani 1 1 d . .
H41A H 0.9151 0.6856 0.0143 0.039 Uiso 1 1 calc R U
H41B H 0.8632 0.7022 0.1458 0.039 Uiso 1 1 calc R U
H41C H 0.7830 0.6710 0.0605 0.039 Uiso 1 1 calc R U

loop_
_atom_site_aniso_label
_atom_site_aniso_U_11
_atom_site_aniso_U_22
_atom_site_aniso_U_33
_atom_site_aniso_U_23
_atom_site_aniso_U_13
_atom_site_aniso_U_12
Ni1 0.01107(9) 0.01314(10) 0.01126(10) -0.00006(8) 0.00091(7) 0.00028(7)
P1 0.01065(16) 0.0136(2) 0.0143(2) 0.00175(16) 0.00046(14) 0.00013(14)
P2 0.00871(15) 0.0142(2) 0.01133(19) -0.00053(15) 0.00150(13) -0.00008(14)
O1 0.0133(5) 0.0188(6) 0.0138(6) 0.0001(5) 0.0034(4) -0.0001(4)
O2 0.0167(5) 0.0272(7) 0.0153(6) 0.0049(5) 0.0006(4) 0.0014(5)
C1 0.0175(7) 0.0156(8) 0.0138(8) -0.0005(6) 0.0033(6) -0.0012(6)
C2 0.0199(7) 0.0203(9) 0.0182(9) 0.0024(7) 0.0035(6) 0.0018(6)
C3 0.0280(9) 0.0161(9) 0.0243(10) 0.0011(7) 0.0094(7) 0.0057(7)
C4 0.0325(9) 0.0167(9) 0.0219(10) -0.0021(7) 0.0077(7) -0.0008(7)
C5 0.0226(8) 0.0183(9) 0.0172(9) -0.0011(7) 0.0043(6) -0.0030(7)
C6 0.0314(9) 0.0257(10) 0.0189(9) -0.0049(8) -0.0003(7) -0.0055(8)
C7 0.0272(9) 0.0385(12) 0.0213(10) -0.0028(9) -0.0047(7) 0.0027(8)
C8 0.0251(9) 0.0315(11) 0.0257(10) -0.0024(8) -0.0019(7) 0.0091(8)
C9 0.0208(8) 0.0223(9) 0.0193(9) -0.0046(7) 0.0009(6) 0.0035(7)
C10 0.0169(7) 0.0179(8) 0.0154(8) 0.0010(6) 0.0034(6) -0.0006(6)
C11 0.0131(6) 0.0154(8) 0.0174(8) 0.0037(6) 0.0012(6) 0.0029(6)
C12 0.0173(7) 0.0219(9) 0.0182(9) 0.0072(7) 0.0041(6) 0.0035(6)
C13 0.0241(8) 0.0239(10) 0.0217(9) 0.0105(8) 0.0042(7) 0.0065(7)
C14 0.0216(8) 0.0340(11) 0.0276(11) 0.0151(9) 0.0040(7) 0.0110(8)
C15 0.0170(7) 0.0290(10) 0.0261(10) 0.0114(8) 0.0050(7) 0.0085(7)
C16 0.0132(7) 0.0213(9) 0.0179(9) 0.0047(7) 0.0017(6) 0.0022(6)
C17 0.0120(6) 0.0144(8) 0.0185(8) 0.0027(6) 0.0004(6) -0.0004(6)
C18 0.0169(7) 0.0155(8) 0.0256(10) 0.0001(7) 0.0013(6) -0.0009(6)
C19 0.0200(8) 0.0184(9) 0.0282(10) 0.0008(7) 0.0003(7) -0.0061(7)
C20 0.0158(7) 0.0239(9) 0.0265(10) 0.0011(8) -0.0018(6) -0.0038(7)
C21 0.0122(7) 0.0209(9) 0.0273(10) 0.0028(7) 0.0007(6) -0.0008(6)
C22 0.0132(7) 0.0145(8) 0.0267(10) 0.0028(7) -0.0007(6) 0.0006(6)
C23 0.0150(7) 0.0180(8) 0.0131(8) 0.0020(6) 0.0028(6) -0.0001(6)
C24 0.0136(6) 0.0162(8) 0.0135(8) 0.0001(6) 0.0033(5) 0.0005(6)
C25 0.0104(6) 0.0151(8) 0.0138(8) -0.0029(6) 0.0020(5) 0.0000(5)
C26 0.0118(6) 0.0180(8) 0.0151(8) -0.0002(6) -0.0007(5) -0.0017(6)
C27 0.0122(7) 0.0248(9) 0.0189(9) -0.0011(7) -0.0014(6) -0.0009(6)
C28 0.0106(6) 0.0210(9) 0.0261(10) -0.0027(7) 0.0018(6) -0.0016(6)
C29 0.0139(7) 0.0171(8) 0.0264(10) -0.0021(7) 0.0051(6) -0.0047(6)
C30 0.0121(6) 0.0173(8) 0.0189(9) -0.0002(7) 0.0035(6) -0.0023(6)
C31 0.0109(6) 0.0165(8) 0.0118(8) 0.0000(6) 0.0026(5) 0.0007(5)
C32 0.0132(6) 0.0145(8) 0.0165(8) -0.0008(6) 0.0013(6) 0.0006(6)
C33 0.0179(7) 0.0160(8) 0.0210(9) 0.0019(7) 0.0014(6) 0.0011(6)
C34 0.0156(7) 0.0184(8) 0.0168(8) 0.0029(7) 0.0015(6) 0.0042(6)
C35 0.0132(7) 0.0241(9) 0.0143(8) 0.0004(7) 0.0001(6) 0.0027(6)
C36 0.0121(6) 0.0191(8) 0.0160(8) -0.0028(7) -0.0006(6) 0.0007(6)
C37 0.0144(6) 0.0155(8) 0.0122(8) -0.0023(6) 0.0020(5) -0.0008(6)
C38 0.0182(7) 0.0194(9) 0.0137(8) 0.0015(6) 0.0036(6) 0.0030(6)
C39 0.0197(8) 0.0377(12) 0.0258(10) 0.0056(9) 0.0081(7) -0.0012(8)
C40 0.0443(11) 0.0275(11) 0.0190(10) -0.0009(8) 0.0098(8) 0.0100(9)
C41 0.0288(9) 0.0311(11) 0.0202(10) 0.0100(8) 0.0083(7) 0.0095(8)

loop_
_atom_type_symbol
_atom_type_description
_atom_type_scat_dispersion_real
_atom_type_scat_dispersion_imag
_atom_type_scat_source
C C 0.0033 0.0016 'International Tables Vol C Tables 4.2.6.8 and 6.1.1.4'
O O 0.0106 0.0060 'International Tables Vol C Tables 4.2.6.8 and 6.1.1.4'
P P 0.1023 0.0942 'International Tables Vol C Tables 4.2.6.8 and 6.1.1.4'
Ni Ni 0.3393 1.1124 'International Tables Vol C Tables 4.2.6.8 and 6.1.1.4'
H H 0.0000 0.0000 'International Tables Vol C Tables 4.2.6.8 and 6.1.1.4'

loop_
_geom_angle_atom_site_label_1
_geom_angle_atom_site_label_2
_geom_angle_atom_site_label_3
_geom_angle
O1 Ni1 C1 87.18(6)
O1 Ni1 P1 174.77(4)
C1 Ni1 P1 90.83(5)
O1 Ni1 P2 93.51(4)
C1 Ni1 P2 172.86(5)
P1 Ni1 P2 89.08(2)
C11 P1 C23 103.30(8)
C11 P1 C17 104.84(8)
C23 P1 C17 102.45(8)
C11 P1 Ni1 113.93(6)
C23 P1 Ni1 109.48(6)
C17 P1 Ni1 120.92(6)
C24 P2 C31 103.47(7)
C24 P2 C25 103.94(8)
C31 P2 C25 103.97(7)
C24 P2 Ni1 108.35(6)
C31 P2 Ni1 116.89(6)
C25 P2 Ni1 118.52(5)
C37 O1 Ni1 106.27(10)
C2 C1 C10 116.96(16)
C2 C1 Ni1 124.42(13)
C10 C1 Ni1 117.95(12)
C1 C2 C3 122.61(16)
C1 C2 H2 118.7
C3 C2 H2 118.7
C4 C3 C2 120.58(17)
C4 C3 H3 119.7
C2 C3 H3 119.7
C3 C4 C5 119.81(17)
C3 C4 H4 120.1
C5 C4 H4 120.1
C4 C5 C6 121.55(17)
C4 C5 C10 119.49(16)
C6 C5 C10 118.95(16)
C7 C6 C5 121.37(18)
C7 C6 H6 119.3
C5 C6 H6 119.3
C6 C7 C8 119.86(18)
C6 C7 H7 120.1
C8 C7 H7 120.1
C9 C8 C7 120.01(18)
C9 C8 H8 120.0
C7 C8 H8 120.0
C8 C9 C10 122.00(17)
C8 C9 H9 119.0
C10 C9 H9 119.0
C9 C10 C5 117.77(16)
C9 C10 C1 121.85(16)
C5 C10 C1 120.37(15)
C12 C11 C16 110.69(13)
C12 C11 P1 113.86(11)
C16 C11 P1 111.57(12)
C12 C11 H11 106.8
C16 C11 H11 106.8
P1 C11 H11 106.8
C13 C12 C11 111.08(14)
C13 C12 H12A 109.4
C11 C12 H12A 109.4
C13 C12 H12B 109.4
C11 C12 H12B 109.4
H12A C12 H12B 108.0
C14 C13 C12 111.97(16)
C14 C13 H13A 109.2
C12 C13 H13A 109.2
C14 C13 H13B 109.2
C12 C13 H13B 109.2
H13A C13 H13B 107.9
C15 C14 C13 111.59(15)
C15 C14 H14A 109.3
C13 C14 H14A 109.3
C15 C14 H14B 109.3
C13 C14 H14B 109.3
H14A C14 H14B 108.0
C14 C15 C16 110.35(15)
C14 C15 H15A 109.6
C16 C15 H15A 109.6
C14 C15 H15B 109.6
C16 C15 H15B 109.6
H15A C15 H15B 108.1
C15 C16 C11 110.40(15)
C15 C16 H16A 109.6
C11 C16 H16A 109.6
C15 C16 H16B 109.6
C11 C16 H16B 109.6
H16A C16 H16B 108.1
C18 C17 C22 111.12(14)
C18 C17 P1 114.03(11)
C22 C17 P1 110.81(11)
C18 C17 H17 106.8
C22 C17 H17 106.8
P1 C17 H17 106.8
C19 C18 C17 109.92(14)
C19 C18 H18A 109.7
C17 C18 H18A 109.7
C19 C18 H18B 109.7
C17 C18 H18B 109.7
H18A C18 H18B 108.2
C20 C19 C18 111.13(15)
C20 C19 H19A 109.4
C18 C19 H19A 109.4
C20 C19 H19B 109.4
C18 C19 H19B 109.4
H19A C19 H19B 108.0
C21 C20 C19 110.46(15)
C21 C20 H20A 109.6
C19 C20 H20A 109.6
C21 C20 H20B 109.6
C19 C20 H20B 109.6
H20A C20 H20B 108.1
C20 C21 C22 111.02(15)
C20 C21 H21A 109.4
C22 C21 H21A 109.4
C20 C21 H21B 109.4
C22 C21 H21B 109.4
H21A C21 H21B 108.0
C21 C22 C17 111.69(14)
C21 C22 H22A 109.3
C17 C22 H22A 109.3
C21 C22 H22B 109.3
C17 C22 H22B 109.3
H22A C22 H22B 107.9
C24 C23 P1 112.12(11)
C24 C23 H23A 109.2
P1 C23 H23A 109.2
C24 C23 H23B 109.2
P1 C23 H23B 109.2
H23A C23 H23B 107.9
C23 C24 P2 110.49(11)
C23 C24 H24A 109.6
P2 C24 H24A 109.6
C23 C24 H24B 109.6
P2 C24 H24B 109.6
H24A C24 H24B 108.1
C26 C25 C30 110.37(13)
C26 C25 P2 109.92(11)
C30 C25 P2 112.64(11)
C26 C25 H25 107.9
C30 C25 H25 107.9
P2 C25 H25 107.9
C27 C26 C25 111.62(14)
C27 C26 H26A 109.3
C25 C26 H26A 109.3
C27 C26 H26B 109.3
C25 C26 H26B 109.3
H26A C26 H26B 108.0
C28 C27 C26 111.19(14)
C28 C27 H27A 109.4
C26 C27 H27A 109.4
C28 C27 H27B 109.4
C26 C27 H27B 109.4
H27A C27 H27B 108.0
C27 C28 C29 110.26(14)
C27 C28 H28A 109.6
C29 C28 H28A 109.6
C27 C28 H28B 109.6
C29 C28 H28B 109.6
H28A C28 H28B 108.1
C28 C29 C30 111.54(14)
C28 C29 H29A 109.3
C30 C29 H29A 109.3
C28 C29 H29B 109.3
C30 C29 H29B 109.3
H29A C29 H29B 108.0
C29 C30 C25 111.46(14)
C29 C30 H30A 109.3
C25 C30 H30A 109.3
C29 C30 H30B 109.3
C25 C30 H30B 109.3
H30A C30 H30B 108.0
C32 C31 C36 109.86(13)
C32 C31 P2 113.42(11)
C36 C31 P2 111.56(11)
C32 C31 H31 107.2
C36 C31 H31 107.2
P2 C31 H31 107.2
C33 C32 C31 112.15(14)
C33 C32 H32A 109.2
C31 C32 H32A 109.2
C33 C32 H32B 109.2
C31 C32 H32B 109.2
H32A C32 H32B 107.9
C34 C33 C32 111.59(14)
C34 C33 H33A 109.3
C32 C33 H33A 109.3
C34 C33 H33B 109.3
C32 C33 H33B 109.3
H33A C33 H33B 108.0
C35 C34 C33 110.84(13)
C35 C34 H34A 109.5
C33 C34 H34A 109.5
C35 C34 H34B 109.5
C33 C34 H34B 109.5
H34A C34 H34B 108.1
C34 C35 C36 112.68(14)
C34 C35 H35A 109.1
C36 C35 H35A 109.1
C34 C35 H35B 109.1
C36 C35 H35B 109.1
H35A C35 H35B 107.8
C35 C36 C31 111.59(14)
C35 C36 H36A 109.3
C31 C36 H36A 109.3
C35 C36 H36B 109.3
C31 C36 H36B 109.3
H36A C36 H36B 108.0
O2 C37 O1 124.05(15)
O2 C37 C38 118.86(14)
O1 C37 C38 117.06(14)
C41 C38 C39 109.71(16)
C41 C38 C40 110.75(16)
C39 C38 C40 109.56(15)
C41 C38 C37 111.22(14)
C39 C38 C37 109.26(14)
C40 C38 C37 106.28(15)
C38 C39 H39A 109.5
C38 C39 H39B 109.5
H39A C39 H39B 109.5
C38 C39 H39C 109.5
H39A C39 H39C 109.5
H39B C39 H39C 109.5
C38 C40 H40A 109.5
C38 C40 H40B 109.5
H40A C40 H40B 109.5
C38 C40 H40C 109.5
H40A C40 H40C 109.5
H40B C40 H40C 109.5
C38 C41 H41A 109.5
C38 C41 H41B 109.5
H41A C41 H41B 109.5
C38 C41 H41C 109.5
H41A C41 H41C 109.5
H41B C41 H41C 109.5

loop_
_geom_bond_atom_site_label_1
_geom_bond_atom_site_label_2
_geom_bond_distance
Ni1 O1 1.9411(12)
Ni1 C1 1.9412(17)
Ni1 P1 2.1352(6)
Ni1 P2 2.2180(5)
P1 C11 1.8417(16)
P1 C23 1.8454(17)
P1 C17 1.8464(16)
P2 C24 1.8403(17)
P2 C31 1.8468(16)
P2 C25 1.8508(16)
O1 C37 1.2917(18)
O2 C37 1.231(2)
C1 C2 1.382(2)
C1 C10 1.436(2)
C2 C3 1.407(3)
C2 H2 0.9500
C3 C4 1.365(3)
C3 H3 0.9500
C4 C5 1.413(3)
C4 H4 0.9500
C5 C6 1.417(3)
C5 C10 1.425(2)
C6 C7 1.367(3)
C6 H6 0.9500
C7 C8 1.402(3)
C7 H7 0.9500
C8 C9 1.371(3)
C8 H8 0.9500
C9 C10 1.411(2)
C9 H9 0.9500
C11 C12 1.534(2)
C11 C16 1.541(2)
C11 H11 1.0000
C12 C13 1.529(2)
C12 H12A 0.9900
C12 H12B 0.9900
C13 C14 1.526(3)
C13 H13A 0.9900
C13 H13B 0.9900
C14 C15 1.523(3)
C14 H14A 0.9900
C14 H14B 0.9900
C15 C16 1.523(2)
C15 H15A 0.9900
C15 H15B 0.9900
C16 H16A 0.9900
C16 H16B 0.9900
C17 C18 1.527(2)
C17 C22 1.537(2)
C17 H17 1.0000
C18 C19 1.530(2)
C18 H18A 0.9900
C18 H18B 0.9900
C19 C20 1.524(3)
C19 H19A 0.9900
C19 H19B 0.9900
C20 C21 1.520(3)
C20 H20A 0.9900
C20 H20B 0.9900
C21 C22 1.529(2)
C21 H21A 0.9900
C21 H21B 0.9900
C22 H22A 0.9900
C22 H22B 0.9900
C23 C24 1.528(2)
C23 H23A 0.9900
C23 H23B 0.9900
C24 H24A 0.9900
C24 H24B 0.9900
C25 C26 1.533(2)
C25 C30 1.535(2)
C25 H25 1.0000
C26 C27 1.528(2)
C26 H26A 0.9900
C26 H26B 0.9900
C27 C28 1.523(2)
C27 H27A 0.9900
C27 H27B 0.9900
C28 C29 1.523(2)
C28 H28A 0.9900
C28 H28B 0.9900
C29 C30 1.528(2)
C29 H29A 0.9900
C29 H29B 0.9900
C30 H30A 0.9900
C30 H30B 0.9900
C31 C32 1.532(2)
C31 C36 1.538(2)
C31 H31 1.0000
C32 C33 1.527(2)
C32 H32A 0.9900
C32 H32B 0.9900
C33 C34 1.526(2)
C33 H33A 0.9900
C33 H33B 0.9900
C34 C35 1.518(2)
C34 H34A 0.9900
C34 H34B 0.9900
C35 C36 1.528(2)
C35 H35A 0.9900
C35 H35B 0.9900
C36 H36A 0.9900
C36 H36B 0.9900
C37 C38 1.536(2)
C38 C41 1.513(2)
C38 C39 1.535(2)
C38 C40 1.530(3)
C39 H39A 0.9800
C39 H39B 0.9800
C39 H39C 0.9800
C40 H40A 0.9800
C40 H40B 0.9800
C40 H40C 0.9800
C41 H41A 0.9800
C41 H41B 0.9800
C41 H41C 0.9800

loop_
_geom_torsion_atom_site_label_1
_geom_torsion_atom_site_label_2
_geom_torsion_atom_site_label_3
_geom_torsion_atom_site_label_4
_geom_torsion
C10 C1 C2 C3 -3.6(3)
Ni1 C1 C2 C3 -174.02(13)
C1 C2 C3 C4 0.0(3)
C2 C3 C4 C5 2.7(3)
C3 C4 C5 C6 176.91(18)
C3 C4 C5 C10 -1.6(3)
C4 C5 C6 C7 -177.03(19)
C10 C5 C6 C7 1.5(3)
C5 C6 C7 C8 0.3(3)
C6 C7 C8 C9 -1.6(3)
C7 C8 C9 C10 1.2(3)
C8 C9 C10 C5 0.6(3)
C8 C9 C10 C1 179.30(18)
C4 C5 C10 C9 176.68(17)
C6 C5 C10 C9 -1.9(2)
C4 C5 C10 C1 -2.1(2)
C6 C5 C10 C1 179.35(16)
C2 C1 C10 C9 -174.13(16)
Ni1 C1 C10 C9 -3.1(2)
C2 C1 C10 C5 4.6(2)
Ni1 C1 C10 C5 175.63(12)
C23 P1 C11 C12 53.17(14)
C17 P1 C11 C12 -53.79(14)
Ni1 P1 C11 C12 171.84(10)
C23 P1 C11 C16 -73.01(13)
C17 P1 C11 C16 -179.97(12)
Ni1 P1 C11 C16 45.67(13)
C16 C11 C12 C13 -55.0(2)
P1 C11 C12 C13 178.35(12)
C11 C12 C13 C14 53.5(2)
C12 C13 C14 C15 -54.4(2)
C13 C14 C15 C16 56.7(2)
C14 C15 C16 C11 -58.3(2)
C12 C11 C16 C15 57.80(19)
P1 C11 C16 C15 -174.31(12)
C11 P1 C17 C18 -52.88(14)
C23 P1 C17 C18 -160.47(12)
Ni1 P1 C17 C18 77.51(13)
C11 P1 C17 C22 -179.15(12)
C23 P1 C17 C22 73.26(13)
Ni1 P1 C17 C22 -48.76(14)
C22 C17 C18 C19 -55.76(19)
P1 C17 C18 C19 178.14(12)
C17 C18 C19 C20 58.1(2)
C18 C19 C20 C21 -58.5(2)
C19 C20 C21 C22 56.3(2)
C20 C21 C22 C17 -54.6(2)
C18 C17 C22 C21 54.6(2)
P1 C17 C22 C21 -177.55(13)
C11 P1 C23 C24 150.55(11)
C17 P1 C23 C24 -100.69(12)
Ni1 P1 C23 C24 28.82(12)
P1 C23 C24 P2 -35.64(14)
C31 P2 C24 C23 152.42(11)
C25 P2 C24 C23 -99.21(12)
Ni1 P2 C24 C23 27.70(12)
C24 P2 C25 C26 72.17(12)
C31 P2 C25 C26 -179.83(11)
Ni1 P2 C25 C26 -48.09(13)
C24 P2 C25 C30 -164.31(12)
C31 P2 C25 C30 -56.31(13)
Ni1 P2 C25 C30 75.43(12)
C30 C25 C26 C27 54.78(18)
P2 C25 C26 C27 179.62(12)
C25 C26 C27 C28 -56.53(19)
C26 C27 C28 C29 56.71(19)
C27 C28 C29 C30 -56.61(19)
C28 C29 C30 C25 55.99(19)
C26 C25 C30 C29 -54.39(18)
P2 C25 C30 C29 -177.66(11)
C24 P2 C31 C32 56.59(12)
C25 P2 C31 C32 -51.76(13)
Ni1 P2 C31 C32 175.57(9)
C24 P2 C31 C36 -68.11(13)
C25 P2 C31 C36 -176.47(11)
Ni1 P2 C31 C36 50.86(12)
C36 C31 C32 C33 -55.34(18)
P2 C31 C32 C33 179.04(11)
C31 C32 C33 C34 55.94(19)
C32 C33 C34 C35 -54.16(19)
C33 C34 C35 C36 54.08(19)
C34 C35 C36 C31 -54.85(18)
C32 C31 C36 C35 54.33(18)
P2 C31 C36 C35 -179.00(11)
Ni1 O1 C37 O2 -10.9(2)
Ni1 O1 C37 C38 167.31(12)
O2 C37 C38 C41 -168.61(16)
O1 C37 C38 C41 13.1(2)
O2 C37 C38 C39 -47.4(2)
O1 C37 C38 C39 134.38(16)
O2 C37 C38 C40 70.8(2)
O1 C37 C38 C40 -107.49(17)
